data_1573015
loop_
_publ_author_name
'Anitha, Mandala'
'Chin, To-Jen'
'Liu, Guan-Cheng'
'Hsieh, Chi-Tien'
'Wang, Kuan-Hua'
'Li, Shu-Li'
'Cheng, Mu-Jeng'
'Farrell, Jeffrey M.'

_publ_section_title
;
 Metal-free alkyne annulation enabling &#x3c0;-extension of boron-doped
 polycyclic aromatic hydrocarbons.
;
_journal_issue 39
_journal_name_full 'Chemical science'
_journal_page_first 16210
_journal_page_last 16215
_journal_paper_doi 10.1039/d4sc03781b
_journal_volume 15
_journal_year 2024
_chemical_formula_sum 'C27 H19 B'
_chemical_formula_weight 354.23
_space_group_crystal_system monoclinic
_space_group_IT_number 14
_space_group_name_Hall '-P 2ybc'
_space_group_name_H-M_alt 'P 1 21/c 1'
_atom_sites_solution_hydrogens geom
_audit_creation_method SHELXL-2018/3
_audit_update_record
;
2024-03-20 deposited with the CCDC.	2024-09-09 downloaded from the CCDC.
;
_cell_angle_alpha 90
_cell_angle_beta 98.268(2)
_cell_angle_gamma 90
_cell_formula_units_Z 4
_cell_length_a 15.6381(8)
_cell_length_b 14.3429(6)
_cell_length_c 8.1555(4)
_cell_measurement_reflns_used 9954
_cell_measurement_temperature 100(2)
_cell_measurement_theta_max 28.65
_cell_measurement_theta_min 2.63
_cell_volume 1810.23(15)
_computing_cell_refinement 'SAINT V8.40B (Bruker AXS LLC, 2019)'
_computing_data_collection 'Bruker APEX4'
_computing_data_reduction 'SAINT V8.40B (Bruker AXS LLC, 2019)'
_computing_molecular_graphics 'Bruker SHELXTL'
_computing_publication_material 'Bruker SHELXTL'
_computing_structure_refinement 'SHELXL-2018/3 (Sheldrick, 2018)'
_computing_structure_solution 'SHELXT 2018/2 (Sheldrick, 2018)'
_diffrn_ambient_temperature 100(2)
_diffrn_measured_fraction_theta_full 0.999
_diffrn_measured_fraction_theta_max 0.997
_diffrn_measurement_device_type 'Bruker AXS D8 VENTURE, PhotonIII_C28'
_diffrn_measurement_method '\w and \f scans'
_diffrn_radiation_type MoK\a
_diffrn_radiation_wavelength 0.71073
_diffrn_reflns_av_R_equivalents 0.0667
_diffrn_reflns_av_unetI/netI 0.0383
_diffrn_reflns_Laue_measured_fraction_full 0.999
_diffrn_reflns_Laue_measured_fraction_max 0.997
_diffrn_reflns_limit_h_max 21
_diffrn_reflns_limit_h_min -21
_diffrn_reflns_limit_k_max 19
_diffrn_reflns_limit_k_min -18
_diffrn_reflns_limit_l_max 11
_diffrn_reflns_limit_l_min -11
_diffrn_reflns_number 57823
_diffrn_reflns_point_group_measured_fraction_full 0.999
_diffrn_reflns_point_group_measured_fraction_max 0.997
_diffrn_reflns_theta_full 25.242
_diffrn_reflns_theta_max 28.741
_diffrn_reflns_theta_min 1.936
_diffrn_source 'I-mu-S microfocus sealed tube'
_exptl_absorpt_coefficient_mu 0.073
_exptl_absorpt_correction_T_max 0.9939
_exptl_absorpt_correction_T_min 0.8973
_exptl_absorpt_correction_type multi-scan
_exptl_absorpt_process_details
; 
SADABS 2016/2: Krause, L., Herbst-Irmer, R., Sheldrick, G. M., Stalke, D. (2015). 
"Comparison of silver and molybdenum microfocus X-ray sources for 
single-crystal structure determination" 
J. Appl. Cryst. 48, 3-10. 
doi:10.1107/S1600576714022985 
;
_exptl_crystal_colour orange
_exptl_crystal_density_diffrn 1.300
_exptl_crystal_description plate
_exptl_crystal_F_000 744
_exptl_crystal_size_max 0.200
_exptl_crystal_size_mid 0.150
_exptl_crystal_size_min 0.100
_refine_diff_density_max 0.419
_refine_diff_density_min -0.280
_refine_diff_density_rms 0.052
_refine_ls_extinction_method none
_refine_ls_goodness_of_fit_ref 1.052
_refine_ls_hydrogen_treatment constr
_refine_ls_matrix_type full
_refine_ls_number_parameters 254
_refine_ls_number_reflns 4680
_refine_ls_number_restraints 0
_refine_ls_restrained_S_all 1.052
_refine_ls_R_factor_all 0.0490
_refine_ls_R_factor_gt 0.0436
_refine_ls_shift/su_max 0.001
_refine_ls_shift/su_mean 0.000
_refine_ls_structure_factor_coef Fsqd
_refine_ls_weighting_details 'w=1/[\s^2^(Fo^2^)+(0.0597P)^2^+0.7696P] where P=(Fo^2^+2Fc^2^)/3'
_refine_ls_weighting_scheme calc
_refine_ls_wR_factor_gt 0.1184
_refine_ls_wR_factor_ref 0.1243
_reflns_Friedel_coverage 0.000
_reflns_number_gt 4129
_reflns_number_total 4680
_reflns_threshold_expression 'I > 2\s(I)'
_cod_data_source_file d4sc03781b2.cif
_cod_data_source_block ic21888
_cod_depositor_comments
;
The following automatic conversions were performed:

data item '_exptl_absorpt_correction_type' value 'Multi-Scan' was
changed to 'multi-scan' in accordance with the
/home/data/users/saulius/crontab/automatic-downloads/current/RSC/lib/dictionaries/cif_core.dic
dictionary named 'cif_core.dic' version 2.4.2 last updated on
2011-04-26.

Automatic conversion script
Id: cif_fix_values 8170 2020-07-09 18:12:32Z antanas 
;
_cod_original_sg_symbol_H-M 'P 21/c'
_cod_database_code 1573015
_shelx_shelxl_version_number 2018/3
_shelx_space_group_comment
; 
The symmetry employed for this shelxl refinement is uniquely defined 
by the following loop, which should always be used as a source of 
symmetry information in preference to the above space-group names. 
They are only intended as comments. 
;
_shelx_estimated_absorpt_t_min 0.986
_shelx_estimated_absorpt_t_max 0.993

loop_
_space_group_symop_operation_xyz
'x, y, z'
'-x, y+1/2, -z+1/2'
'-x, -y, -z'
'x, -y-1/2, z-1/2'

loop_
_atom_site_label
_atom_site_type_symbol
_atom_site_fract_x
_atom_site_fract_y
_atom_site_fract_z
_atom_site_U_iso_or_equiv
_atom_site_adp_type
_atom_site_occupancy
_atom_site_site_symmetry_order
_atom_site_calc_flag
_atom_site_refinement_flags_posn
_atom_site_refinement_flags_adp
_atom_site_refinement_flags_occupancy
_atom_site_disorder_assembly
_atom_site_disorder_group
B1 B 0.63303(7) 0.45012(8) 0.29370(14) 0.0152(2) Uani 1 1 d . . . . .
C1 C 0.49370(7) 0.39460(7) 0.12011(12) 0.0145(2) Uani 1 1 d . . . . .
C2 C 0.54099(7) 0.31784(7) 0.06563(13) 0.0158(2) Uani 1 1 d . . . . .
C3 C 0.49805(7) 0.25343(7) -0.04350(13) 0.0185(2) Uani 1 1 d . . . . .
H3 H 0.529179 0.201867 -0.078015 0.022 Uiso 1 1 calc R U . . .
C4 C 0.40969(7) 0.26249(8) -0.10429(14) 0.0206(2) Uani 1 1 d . . . . .
H4 H 0.381854 0.217721 -0.179628 0.025 Uiso 1 1 calc R U . . .
C5 C 0.36366(7) 0.33637(8) -0.05441(13) 0.0192(2) Uani 1 1 d . . . . .
H5 H 0.304004 0.342521 -0.096083 0.023 Uiso 1 1 calc R U . . .
C6 C 0.40429(7) 0.40349(7) 0.05860(13) 0.0161(2) Uani 1 1 d . . . . .
C7 C 0.35792(7) 0.48001(7) 0.11119(13) 0.0175(2) Uani 1 1 d . . . . .
H7 H 0.298279 0.487025 0.070082 0.021 Uiso 1 1 calc R U . . .
C8 C 0.39827(7) 0.54421(7) 0.22101(13) 0.0176(2) Uani 1 1 d . . . . .
H8 H 0.366543 0.595428 0.255052 0.021 Uiso 1 1 calc R U . . .
C9 C 0.48635(7) 0.53431(7) 0.28315(13) 0.0160(2) Uani 1 1 d . . . . .
H9 H 0.513088 0.578679 0.360569 0.019 Uiso 1 1 calc R U . . .
C10 C 0.53556(7) 0.46104(7) 0.23412(12) 0.0146(2) Uani 1 1 d . . . . .
C11 C 0.68486(7) 0.50665(7) 0.43254(13) 0.0165(2) Uani 1 1 d . . . . .
H11 H 0.658611 0.557747 0.480206 0.020 Uiso 1 1 calc R U . . .
C12 C 0.76860(7) 0.48404(7) 0.48825(13) 0.0155(2) Uani 1 1 d . . . . .
C13 C 0.81717(7) 0.41792(7) 0.39675(13) 0.0161(2) Uani 1 1 d . . . . .
C14 C 0.90789(7) 0.41433(8) 0.43206(14) 0.0190(2) Uani 1 1 d . . . . .
H14 H 0.936691 0.452086 0.518567 0.023 Uiso 1 1 calc R U . . .
C15 C 0.95616(7) 0.35720(8) 0.34398(15) 0.0217(2) Uani 1 1 d . . . . .
H15 H 1.017386 0.356467 0.369282 0.026 Uiso 1 1 calc R U . . .
C16 C 0.91462(7) 0.30071(8) 0.21793(14) 0.0211(2) Uani 1 1 d . . . . .
H16 H 0.947350 0.260541 0.158261 0.025 Uiso 1 1 calc R U . . .
C17 C 0.82543(7) 0.30339(7) 0.18004(14) 0.0191(2) Uani 1 1 d . . . . .
H17 H 0.797718 0.264946 0.093448 0.023 Uiso 1 1 calc R U . . .
C18 C 0.77478(7) 0.36155(7) 0.26640(13) 0.0158(2) Uani 1 1 d . . . . .
C19 C 0.68071(7) 0.36931(7) 0.22116(12) 0.0153(2) Uani 1 1 d . . . . .
C20 C 0.63277(7) 0.30764(7) 0.11851(13) 0.0162(2) Uani 1 1 d . . . . .
H20 H 0.661237 0.255262 0.079815 0.019 Uiso 1 1 calc R U . . .
C21 C 0.81105(6) 0.52391(7) 0.64809(13) 0.0163(2) Uani 1 1 d . . . . .
C22 C 0.85262(7) 0.46578(7) 0.77294(14) 0.0181(2) Uani 1 1 d . . . . .
H22 H 0.859475 0.401404 0.750742 0.022 Uiso 1 1 calc R U . . .
C23 C 0.88388(7) 0.50094(8) 0.92837(14) 0.0196(2) Uani 1 1 d . . . . .
H23 H 0.911679 0.460114 1.011079 0.023 Uiso 1 1 calc R U . . .
C24 C 0.87529(7) 0.59518(8) 0.96571(14) 0.0188(2) Uani 1 1 d . . . . .
C25 C 0.83478(7) 0.65322(7) 0.84097(14) 0.0189(2) Uani 1 1 d . . . . .
H25 H 0.828830 0.717758 0.863007 0.023 Uiso 1 1 calc R U . . .
C26 C 0.80290(7) 0.61845(7) 0.68486(13) 0.0176(2) Uani 1 1 d . . . . .
H26 H 0.775269 0.659431 0.602236 0.021 Uiso 1 1 calc R U . . .
C27 C 0.90739(8) 0.63139(9) 1.13674(15) 0.0268(3) Uani 1 1 d . . . . .
H27A H 0.871055 0.606846 1.215158 0.040 Uiso 1 1 calc R U . . .
H27B H 0.904779 0.699657 1.136322 0.040 Uiso 1 1 calc R U . . .
H27C H 0.967249 0.611239 1.170081 0.040 Uiso 1 1 calc R U . . .

loop_
_atom_site_aniso_label
_atom_site_aniso_U_11
_atom_site_aniso_U_22
_atom_site_aniso_U_33
_atom_site_aniso_U_23
_atom_site_aniso_U_13
_atom_site_aniso_U_12
B1 0.0161(5) 0.0154(5) 0.0142(5) 0.0015(4) 0.0030(4) 0.0006(4)
C1 0.0161(5) 0.0156(5) 0.0121(4) 0.0015(3) 0.0032(3) -0.0007(4)
C2 0.0187(5) 0.0157(5) 0.0133(4) 0.0013(3) 0.0033(4) -0.0009(4)
C3 0.0222(5) 0.0174(5) 0.0165(5) -0.0016(4) 0.0051(4) -0.0016(4)
C4 0.0217(5) 0.0225(5) 0.0176(5) -0.0038(4) 0.0028(4) -0.0058(4)
C5 0.0170(5) 0.0235(5) 0.0171(5) 0.0003(4) 0.0025(4) -0.0043(4)
C6 0.0169(5) 0.0184(5) 0.0134(5) 0.0025(3) 0.0031(4) -0.0020(4)
C7 0.0149(5) 0.0207(5) 0.0172(5) 0.0034(4) 0.0035(4) -0.0001(4)
C8 0.0173(5) 0.0184(5) 0.0178(5) 0.0016(4) 0.0053(4) 0.0019(4)
C9 0.0170(5) 0.0169(5) 0.0143(5) 0.0005(4) 0.0032(4) -0.0001(4)
C10 0.0165(5) 0.0148(4) 0.0130(4) 0.0016(3) 0.0032(3) -0.0004(3)
C11 0.0163(5) 0.0162(5) 0.0172(5) -0.0010(4) 0.0033(4) 0.0012(4)
C12 0.0156(5) 0.0150(4) 0.0160(5) -0.0003(3) 0.0027(4) -0.0011(3)
C13 0.0157(5) 0.0161(5) 0.0169(5) 0.0012(4) 0.0035(4) 0.0004(4)
C14 0.0162(5) 0.0195(5) 0.0215(5) 0.0001(4) 0.0030(4) -0.0005(4)
C15 0.0155(5) 0.0240(5) 0.0262(6) 0.0011(4) 0.0049(4) 0.0025(4)
C16 0.0208(5) 0.0201(5) 0.0234(5) 0.0000(4) 0.0065(4) 0.0052(4)
C17 0.0205(5) 0.0178(5) 0.0191(5) -0.0007(4) 0.0038(4) 0.0025(4)
C18 0.0167(5) 0.0147(4) 0.0163(5) 0.0015(3) 0.0036(4) 0.0012(4)
C19 0.0162(5) 0.0160(5) 0.0138(4) 0.0021(3) 0.0027(4) 0.0010(4)
C20 0.0187(5) 0.0151(5) 0.0154(5) 0.0002(3) 0.0044(4) 0.0019(4)
C21 0.0132(4) 0.0183(5) 0.0175(5) -0.0015(4) 0.0028(4) -0.0012(4)
C22 0.0169(5) 0.0159(5) 0.0211(5) -0.0013(4) 0.0014(4) 0.0005(4)
C23 0.0169(5) 0.0198(5) 0.0208(5) 0.0005(4) -0.0012(4) 0.0009(4)
C24 0.0148(5) 0.0212(5) 0.0201(5) -0.0032(4) 0.0019(4) -0.0023(4)
C25 0.0179(5) 0.0164(5) 0.0228(5) -0.0024(4) 0.0041(4) -0.0015(4)
C26 0.0159(5) 0.0171(5) 0.0199(5) 0.0009(4) 0.0031(4) -0.0001(4)
C27 0.0281(6) 0.0272(6) 0.0231(6) -0.0073(4) -0.0026(5) 0.0007(5)

loop_
_atom_type_symbol
_atom_type_description
_atom_type_scat_dispersion_real
_atom_type_scat_dispersion_imag
_atom_type_scat_source
C C 0.0033 0.0016 'International Tables Vol C Tables 4.2.6.8 and 6.1.1.4'
H H 0.0000 0.0000 'International Tables Vol C Tables 4.2.6.8 and 6.1.1.4'
B B 0.0013 0.0007 'International Tables Vol C Tables 4.2.6.8 and 6.1.1.4'

loop_
_geom_angle_atom_site_label_1
_geom_angle_atom_site_label_2
_geom_angle_atom_site_label_3
_geom_angle
_geom_angle_site_symmetry_1
_geom_angle_site_symmetry_3
_geom_angle_publ_flag
C11 B1 C10 125.15(9) . . ?
C11 B1 C19 116.70(9) . . ?
C10 B1 C19 117.83(9) . . ?
C6 C1 C10 120.47(9) . . ?
C6 C1 C2 119.01(9) . . ?
C10 C1 C2 120.52(9) . . ?
C3 C2 C1 119.15(10) . . ?
C3 C2 C20 119.48(10) . . ?
C1 C2 C20 121.34(9) . . ?
C2 C3 C4 121.69(10) . . ?
C5 C4 C3 119.80(10) . . ?
C4 C5 C6 120.71(10) . . ?
C7 C6 C5 121.47(10) . . ?
C7 C6 C1 118.90(9) . . ?
C5 C6 C1 119.63(10) . . ?
C8 C7 C6 120.68(10) . . ?
C7 C8 C9 120.15(10) . . ?
C10 C9 C8 121.70(10) . . ?
C9 C10 C1 118.09(9) . . ?
C9 C10 B1 123.24(9) . . ?
C1 C10 B1 118.65(9) . . ?
C12 C11 B1 120.20(9) . . ?
C11 C12 C13 121.48(9) . . ?
C11 C12 C21 119.11(9) . . ?
C13 C12 C21 119.36(9) . . ?
C14 C13 C18 118.70(10) . . ?
C14 C13 C12 119.66(9) . . ?
C18 C13 C12 121.53(9) . . ?
C15 C14 C13 121.65(10) . . ?
C14 C15 C16 119.73(10) . . ?
C17 C16 C15 119.74(10) . . ?
C16 C17 C18 121.74(10) . . ?
C17 C18 C13 118.43(10) . . ?
C17 C18 C19 122.33(10) . . ?
C13 C18 C19 119.17(9) . . ?
C20 C19 C18 123.15(9) . . ?
C20 C19 B1 117.98(9) . . ?
C18 C19 B1 118.87(9) . . ?
C19 C20 C2 123.46(9) . . ?
C26 C21 C22 117.91(10) . . ?
C26 C21 C12 121.14(9) . . ?
C22 C21 C12 120.62(9) . . ?
C23 C22 C21 120.91(10) . . ?
C22 C23 C24 121.28(10) . . ?
C25 C24 C23 117.82(10) . . ?
C25 C24 C27 121.74(10) . . ?
C23 C24 C27 120.42(10) . . ?
C26 C25 C24 121.27(10) . . ?
C25 C26 C21 120.80(10) . . ?

loop_
_geom_bond_atom_site_label_1
_geom_bond_atom_site_label_2
_geom_bond_distance
_geom_bond_site_symmetry_2
_geom_bond_publ_flag
B1 C11 1.5273(15) . ?
B1 C10 1.5398(15) . ?
B1 C19 1.5415(15) . ?
C1 C6 1.4217(14) . ?
C1 C10 1.4234(14) . ?
C1 C2 1.4320(14) . ?
C2 C3 1.3873(14) . ?
C2 C20 1.4455(14) . ?
C3 C4 1.4053(15) . ?
C4 C5 1.3751(16) . ?
C5 C6 1.4182(14) . ?
C6 C7 1.4155(15) . ?
C7 C8 1.3732(15) . ?
C8 C9 1.4049(14) . ?
C9 C10 1.3947(14) . ?
C11 C12 1.3622(14) . ?
C12 C13 1.4819(14) . ?
C12 C21 1.4894(14) . ?
C13 C14 1.4074(14) . ?
C13 C18 1.4214(14) . ?
C14 C15 1.3832(16) . ?
C15 C16 1.3940(16) . ?
C16 C17 1.3851(15) . ?
C17 C18 1.4070(14) . ?
C18 C19 1.4685(14) . ?
C19 C20 1.3656(14) . ?
C21 C26 1.3986(14) . ?
C21 C22 1.4014(15) . ?
C22 C23 1.3863(15) . ?
C23 C24 1.3963(15) . ?
C24 C25 1.3943(15) . ?
C24 C27 1.5053(15) . ?
C25 C26 1.3913(15) . ?
